data_7132824
loop_
_publ_author_name
'Zhou, Hongxun'
'Li, Lijun'
'Yan, Qinqin'
'Ma, Jinyue'
'Wang, Ying'
'Gao, Yongjun'
'Liu, Zhong-Quan'
'Li, Zejiang'

_publ_section_title
;
 Metal-free radical bicyclization/chloroalkylarylation of 1,6-enynes with
 chloroalkanes.
;
_journal_issue 29
_journal_name_full 'Chemical communications (Cambridge, England)'
_journal_page_first 3938
_journal_page_last 3941
_journal_paper_doi 10.1039/d4cc00651h
_journal_volume 60
_journal_year 2024
_chemical_formula_moiety 'C19 H15 Cl O'
_chemical_formula_sum 'C19 H15 Cl O'
_chemical_formula_weight 294.76
_space_group_crystal_system triclinic
_space_group_IT_number 2
_space_group_name_Hall '-P 1'
_space_group_name_H-M_alt 'P -1'
_atom_sites_solution_hydrogens geom
_atom_sites_solution_primary dual
_audit_creation_date 2023-12-29
_audit_creation_method
;
Olex2 1.5
(compiled 2023.02.24 svn.rf166f9f3 for OlexSys, GUI svn.r6725)
;
_audit_update_record
;
2024-02-03 deposited with the CCDC.	2024-03-08 downloaded from the CCDC.
;
_cell_angle_alpha 73.280(5)
_cell_angle_beta 88.509(5)
_cell_angle_gamma 71.049(5)
_cell_formula_units_Z 4
_cell_length_a 9.6677(8)
_cell_length_b 12.9019(11)
_cell_length_c 13.3368(11)
_cell_measurement_reflns_used 4328
_cell_measurement_temperature 296.15
_cell_measurement_theta_max 21.08
_cell_measurement_theta_min 2.65
_cell_volume 1502.7(2)
_computing_cell_refinement 'SAINT v7.68A (Bruker, 2009)'
_computing_data_reduction 'SAINT v7.68A (Bruker, 2009)'
_computing_molecular_graphics 'Olex2 1.5 (Dolomanov et al., 2009)'
_computing_publication_material 'Olex2 1.5 (Dolomanov et al., 2009)'
_computing_structure_refinement 'SHELXL 2018/3 (Sheldrick, 2015)'
_computing_structure_solution 'SHELXT 2018/2 (Sheldrick, 2018)'
_diffrn_ambient_temperature 296.15
_diffrn_measured_fraction_theta_full 0.998
_diffrn_measured_fraction_theta_max 0.987
_diffrn_measurement_device_type 'Bruker APEX-II CCD'
_diffrn_measurement_method '\f and \w scans'
_diffrn_radiation_type MoK\a
_diffrn_radiation_wavelength 0.71073
_diffrn_reflns_av_R_equivalents 0.0550
_diffrn_reflns_av_unetI/netI 0.0811
_diffrn_reflns_Laue_measured_fraction_full 0.998
_diffrn_reflns_Laue_measured_fraction_max 0.987
_diffrn_reflns_limit_h_max 12
_diffrn_reflns_limit_h_min -12
_diffrn_reflns_limit_k_max 16
_diffrn_reflns_limit_k_min -16
_diffrn_reflns_limit_l_max 15
_diffrn_reflns_limit_l_min -16
_diffrn_reflns_number 32550
_diffrn_reflns_point_group_measured_fraction_full 0.998
_diffrn_reflns_point_group_measured_fraction_max 0.987
_diffrn_reflns_theta_full 25.242
_diffrn_reflns_theta_max 26.499
_diffrn_reflns_theta_min 1.599
_diffrn_source_current 0.0
_diffrn_source_power 0.0
_diffrn_source_voltage 0.0
_diffrn_standards_number 0
_exptl_absorpt_coefficient_mu 0.250
_exptl_absorpt_correction_T_max 1.0000
_exptl_absorpt_correction_T_min 0.9158
_exptl_absorpt_correction_type none
_exptl_absorpt_process_details
;
SADABS-2008/1 (Bruker,2008) was used for absorption correction.
wR2(int) was 0.0952 before and 0.0519 after correction.
The Ratio of minimum to maximum transmission is 0.9158.
The \l/2 correction factor is 0.0015.
;
_exptl_crystal_density_diffrn 1.303
_exptl_crystal_F_000 616
_refine_diff_density_max 0.377
_refine_diff_density_min -0.353
_refine_diff_density_rms 0.040
_refine_ls_extinction_coef 0.0046(16)
_refine_ls_extinction_expression Fc^*^=kFc[1+0.001xFc^2^\l^3^/sin(2\q)]^-1/4^
_refine_ls_extinction_method 'SHELXL-2018/3 (Sheldrick 2018)'
_refine_ls_goodness_of_fit_ref 1.022
_refine_ls_hydrogen_treatment constr
_refine_ls_matrix_type full
_refine_ls_number_parameters 382
_refine_ls_number_reflns 6152
_refine_ls_number_restraints 0
_refine_ls_restrained_S_all 1.022
_refine_ls_R_factor_all 0.1640
_refine_ls_R_factor_gt 0.0557
_refine_ls_shift/su_max 0.003
_refine_ls_shift/su_mean 0.000
_refine_ls_structure_factor_coef Fsqd
_refine_ls_weighting_details 'w=1/[\s^2^(Fo^2^)+(0.0719P)^2^+0.0448P] where P=(Fo^2^+2Fc^2^)/3'
_refine_ls_weighting_scheme calc
_refine_ls_wR_factor_gt 0.1290
_refine_ls_wR_factor_ref 0.1659
_reflns_Friedel_coverage 0.000
_reflns_number_gt 2725
_reflns_number_total 6152
_reflns_threshold_expression 'I > 2\s(I)'
_cod_data_source_file d4cc00651h2.cif
_cod_data_source_block 1
_cod_depositor_comments
;
Adding full bibliography for 7132822--7132824.cif.

2024-06-28
Z value and formula fixed to values more according to usual
chemical conventions.                 miguel
;
_cod_original_formula_sum 'C38 H30 Cl2 O2'
_cod_original_formula_weight 589.52
_cod_original_formula_moiety '2(C19 H15 Cl O)'
_cod_original_formula_units_Z 2
_cod_database_code 7132824
_shelx_shelxl_version_number 2018/3
_shelx_space_group_comment
;
The symmetry employed for this shelxl refinement is uniquely defined
by the following loop, which should always be used as a source of
symmetry information in preference to the above space-group names.
They are only intended as comments.
;
_olex2_refinement_description
;
1. Fixed Uiso
 At 1.2 times of:
  All C(H) groups, All C(H,H) groups
 At 1.5 times of:
  All O(H) groups
2.a Secondary CH2 refined with riding coordinates:
 C00G(H00D,H00E), C00I(H00A,H00C)
2.b Aromatic/amide H refined with riding coordinates:
 C00B(H00B), C00H(H00H), C00J(H00J), C00K(H00K), C00N(H00N), C00O(H00O),
 C00P(H00P), C00Q(H00Q), C00R(H00R), C00S(H00S), C00T(H00T), C00U(H00U),
 C00V(H00V), C00W(H00W), C00X(H00X), C00Y(H00Y), C00Z(H00Z), C010(H010),
 C011(H011), C012(H012), C013(H013), C014(H014), C015(H015), C016(H016)
2.c Idealised tetrahedral OH refined as rotating group:
 O003(H003), O004(H004)
;
_olex2_submission_special_instructions 'No special instructions were received'

loop_
_space_group_symop_operation_xyz
'x, y, z'
'-x, -y, -z'

loop_
_atom_site_label
_atom_site_type_symbol
_atom_site_fract_x
_atom_site_fract_y
_atom_site_fract_z
_atom_site_U_iso_or_equiv
_atom_site_adp_type
_atom_site_occupancy
_atom_site_site_symmetry_order
_atom_site_calc_flag
_atom_site_refinement_flags_posn
_atom_site_refinement_flags_adp
_atom_site_refinement_flags_occupancy
_atom_site_disorder_assembly
_atom_site_disorder_group
Cl01 Cl 0.52963(12) 0.05968(9) 0.74064(6) 0.1037(4) Uani 1 1 d . . . . .
Cl02 Cl 1.18076(10) 0.23510(10) -0.02634(7) 0.1055(4) Uani 1 1 d . . . . .
O003 O 1.1066(2) 0.08912(17) 0.37245(17) 0.0726(6) Uani 1 1 d . . . . .
H003 H 1.018076 0.102478 0.376734 0.109 Uiso 1 1 calc R U . . .
O004 O 0.8407(2) 0.05488(19) 0.41891(16) 0.0740(6) Uani 1 1 d . . . . .
H004 H 0.850422 0.016965 0.480859 0.111 Uiso 1 1 calc R U . . .
C005 C 0.5600(3) 0.2376(2) 0.2393(2) 0.0475(7) Uani 1 1 d . . . . .
C006 C 0.4493(3) 0.3481(2) 0.2146(2) 0.0472(7) Uani 1 1 d . . . . .
C007 C 0.9227(3) 0.3471(2) 0.3944(2) 0.0509(7) Uani 1 1 d . . . . .
C008 C 0.5955(3) 0.1695(2) 0.3422(2) 0.0489(7) Uani 1 1 d . . . . .
C009 C 0.7931(3) 0.4427(2) 0.3524(2) 0.0526(8) Uani 1 1 d . . . . .
C00A C 0.6336(3) 0.1949(2) 0.1517(2) 0.0501(7) Uani 1 1 d . . . . .
C00B C 0.4090(3) 0.3129(3) 0.4002(2) 0.0564(8) Uani 1 1 d . . . . .
H00B H 0.358073 0.337279 0.453860 0.068 Uiso 1 1 calc R U . . .
C00C C 0.9525(3) 0.2990(2) 0.5115(2) 0.0522(8) Uani 1 1 d . . . . .
C00D C 1.0163(3) 0.2967(2) 0.3292(2) 0.0516(7) Uani 1 1 d . . . . .
C00E C 0.3711(3) 0.3850(3) 0.2964(2) 0.0507(7) Uani 1 1 d . . . . .
C00F C 0.5178(3) 0.2081(3) 0.4255(2) 0.0530(8) Uani 1 1 d . . . . .
C00G C 1.1427(3) 0.1879(3) 0.3736(2) 0.0591(8) Uani 1 1 d . . . . .
H00D H 1.226610 0.190884 0.332756 0.071 Uiso 1 1 calc R U . . .
H00E H 1.169725 0.181613 0.445202 0.071 Uiso 1 1 calc R U . . .
C00H C 0.4151(3) 0.4252(3) 0.1113(2) 0.0567(8) Uani 1 1 d . . . . .
H00H H 0.465347 0.403671 0.056226 0.068 Uiso 1 1 calc R U . . .
C00I C 0.7114(3) 0.0536(2) 0.3700(2) 0.0559(8) Uani 1 1 d . . . . .
H00A H 0.673957 -0.002075 0.417315 0.067 Uiso 1 1 calc R U . . .
H00C H 0.735756 0.030472 0.306859 0.067 Uiso 1 1 calc R U . . .
C00J C 0.6893(3) 0.4924(3) 0.4158(2) 0.0618(8) Uani 1 1 d . . . . .
H00J H 0.706195 0.464526 0.488430 0.074 Uiso 1 1 calc R U . . .
C00K C 1.0440(3) 0.3322(3) 0.5648(2) 0.0608(8) Uani 1 1 d . . . . .
H00K H 1.084129 0.387409 0.528168 0.073 Uiso 1 1 calc R U . . .
C00L C 0.7657(3) 0.4885(3) 0.2422(2) 0.0585(8) Uani 1 1 d . . . . .
C00M C 0.9872(3) 0.3436(3) 0.2172(2) 0.0582(8) Uani 1 1 d . . . . .
C00N C 0.5549(3) 0.1357(3) 0.5351(2) 0.0665(9) Uani 1 1 d . . . . .
H00N H 0.643574 0.075490 0.549050 0.080 Uiso 1 1 calc R U . . .
C00O C 0.8659(4) 0.4381(3) 0.1776(2) 0.0674(9) Uani 1 1 d . . . . .
H00O H 0.849179 0.470125 0.105186 0.081 Uiso 1 1 calc R U . . .
C00P C 0.3100(3) 0.5299(3) 0.0919(2) 0.0655(9) Uani 1 1 d . . . . .
H00P H 0.290694 0.579590 0.023944 0.079 Uiso 1 1 calc R U . . .
C00Q C 0.5536(3) 0.1712(3) 0.0815(2) 0.0658(9) Uani 1 1 d . . . . .
H00Q H 0.454100 0.183495 0.088509 0.079 Uiso 1 1 calc R U . . .
C00R C 0.2600(3) 0.4933(3) 0.2722(2) 0.0650(9) Uani 1 1 d . . . . .
H00R H 0.206316 0.516505 0.325387 0.078 Uiso 1 1 calc R U . . .
C00S C 0.7811(3) 0.1759(3) 0.1395(3) 0.0663(9) Uani 1 1 d . . . . .
H00S H 0.837268 0.191555 0.185204 0.080 Uiso 1 1 calc R U . . .
C00T C 0.5644(4) 0.5807(3) 0.3723(3) 0.0719(9) Uani 1 1 d . . . . .
H00T H 0.496252 0.611135 0.415621 0.086 Uiso 1 1 calc R U . . .
C00U C 0.2308(3) 0.5637(3) 0.1724(3) 0.0718(9) Uani 1 1 d . . . . .
H00U H 0.157590 0.634956 0.157527 0.086 Uiso 1 1 calc R U . . .
C00V C 0.6357(4) 0.5816(3) 0.1999(3) 0.0722(9) Uani 1 1 d . . . . .
H00V H 0.617754 0.612487 0.127425 0.087 Uiso 1 1 calc R U . . .
C00W C 1.0170(4) 0.2016(3) 0.7269(3) 0.0815(11) Uani 1 1 d . . . . .
H00W H 1.040013 0.167418 0.798702 0.098 Uiso 1 1 calc R U . . .
C00X C 1.0763(3) 0.2834(3) 0.6727(3) 0.0738(10) Uani 1 1 d . . . . .
H00X H 1.137636 0.306021 0.708068 0.089 Uiso 1 1 calc R U . . .
C00Y C 1.0827(3) 0.2849(3) 0.1471(3) 0.0808(11) Uani 1 1 d . . . . .
H00Y H 1.159291 0.218755 0.180858 0.097 Uiso 1 1 calc R U . . .
C00Z C 0.5372(4) 0.6263(3) 0.2633(3) 0.0778(10) Uani 1 1 d . . . . .
H00Z H 0.451853 0.686924 0.234412 0.093 Uiso 1 1 calc R U . . .
C010 C 0.8916(4) 0.2196(3) 0.5683(2) 0.0746(10) Uani 1 1 d . . . . .
H010 H 0.827394 0.198203 0.534338 0.090 Uiso 1 1 calc R U . . .
C011 C 0.4785(4) 0.1468(3) 0.6129(2) 0.0799(10) Uani 1 1 d . . . . .
H011 H 0.388809 0.205859 0.600166 0.096 Uiso 1 1 calc R U . . .
C012 C 0.6191(5) 0.1299(3) 0.0016(3) 0.0830(11) Uani 1 1 d . . . . .
H012 H 0.563392 0.114930 -0.044875 0.100 Uiso 1 1 calc R U . . .
C013 C 0.7646(5) 0.1106(3) -0.0099(3) 0.0928(12) Uani 1 1 d . . . . .
H013 H 0.808673 0.082406 -0.063781 0.111 Uiso 1 1 calc R U . . .
C014 C 0.9247(4) 0.1712(3) 0.6751(3) 0.0881(11) Uani 1 1 d . . . . .
H014 H 0.883231 0.117036 0.712071 0.106 Uiso 1 1 calc R U . . .
C015 C 0.8456(4) 0.1333(3) 0.0588(3) 0.0853(11) Uani 1 1 d . . . . .
H015 H 0.945197 0.120019 0.051273 0.102 Uiso 1 1 calc R U . . .
C016 C 1.0744(4) 0.3118(3) 0.0506(3) 0.0918(11) Uani 1 1 d . . . . .
H016 H 1.003190 0.380878 0.015613 0.110 Uiso 1 1 calc R U . . .

loop_
_atom_site_aniso_label
_atom_site_aniso_U_11
_atom_site_aniso_U_22
_atom_site_aniso_U_33
_atom_site_aniso_U_23
_atom_site_aniso_U_13
_atom_site_aniso_U_12
Cl01 0.1665(10) 0.1031(8) 0.0454(5) -0.0051(5) 0.0045(5) -0.0642(7)
Cl02 0.0782(7) 0.1792(11) 0.0771(6) -0.0610(7) 0.0207(5) -0.0471(7)
O003 0.0656(13) 0.0645(14) 0.0870(15) -0.0181(12) -0.0015(13) -0.0241(12)
O004 0.0554(13) 0.0769(17) 0.0759(15) -0.0068(13) -0.0216(11) -0.0156(12)
C005 0.0427(17) 0.0534(19) 0.0449(17) -0.0088(15) -0.0005(13) -0.0184(16)
C006 0.0413(17) 0.053(2) 0.0453(17) -0.0115(15) -0.0034(14) -0.0152(15)
C007 0.0528(19) 0.0517(19) 0.0504(18) -0.0122(16) -0.0026(15) -0.0221(16)
C008 0.0448(17) 0.0527(19) 0.0467(17) -0.0084(15) -0.0030(14) -0.0179(15)
C009 0.057(2) 0.0521(19) 0.0506(18) -0.0136(16) -0.0043(16) -0.0220(17)
C00A 0.0491(19) 0.0466(18) 0.0458(17) -0.0062(14) 0.0025(14) -0.0106(15)
C00B 0.0537(19) 0.069(2) 0.0439(18) -0.0172(17) 0.0042(14) -0.0161(18)
C00C 0.0532(19) 0.056(2) 0.0455(17) -0.0162(15) -0.0011(14) -0.0132(16)
C00D 0.0533(19) 0.0559(19) 0.0466(17) -0.0095(16) -0.0052(15) -0.0236(16)
C00E 0.0477(18) 0.055(2) 0.0486(18) -0.0138(16) 0.0003(15) -0.0178(16)
C00F 0.0530(19) 0.063(2) 0.0414(17) -0.0075(16) -0.0047(14) -0.0230(17)
C00G 0.0535(19) 0.068(2) 0.0557(18) -0.0184(17) -0.0027(15) -0.0197(18)
C00H 0.0554(19) 0.057(2) 0.0476(18) -0.0072(16) -0.0013(14) -0.0128(17)
C00I 0.0558(19) 0.059(2) 0.0483(17) -0.0049(15) -0.0091(14) -0.0210(17)
C00J 0.067(2) 0.057(2) 0.0607(19) -0.0181(17) -0.0055(18) -0.0176(19)
C00K 0.0590(19) 0.069(2) 0.057(2) -0.0202(17) -0.0003(15) -0.0228(17)
C00L 0.066(2) 0.056(2) 0.0532(19) -0.0096(17) -0.0105(17) -0.0243(18)
C00M 0.060(2) 0.070(2) 0.0470(18) -0.0146(17) 0.0023(16) -0.0274(19)
C00N 0.067(2) 0.072(2) 0.0492(19) -0.0047(17) 0.0030(16) -0.0192(18)
C00O 0.078(2) 0.074(2) 0.0450(18) -0.0050(18) -0.0091(18) -0.028(2)
C00P 0.066(2) 0.062(2) 0.0542(19) -0.0046(17) -0.0085(17) -0.0125(19)
C00Q 0.066(2) 0.078(2) 0.0509(18) -0.0185(17) -0.0019(16) -0.0213(18)
C00R 0.056(2) 0.068(2) 0.063(2) -0.0247(19) 0.0033(16) -0.0060(19)
C00S 0.057(2) 0.064(2) 0.077(2) -0.0203(19) 0.0143(18) -0.0206(17)
C00T 0.065(2) 0.068(2) 0.085(3) -0.028(2) 0.0022(19) -0.018(2)
C00U 0.061(2) 0.068(2) 0.073(2) -0.018(2) -0.0069(18) -0.0046(18)
C00V 0.080(3) 0.062(2) 0.063(2) -0.0073(19) -0.017(2) -0.016(2)
C00W 0.103(3) 0.076(3) 0.048(2) -0.015(2) 0.000(2) -0.008(2)
C00X 0.065(2) 0.095(3) 0.060(2) -0.036(2) -0.0121(17) -0.011(2)
C00Y 0.069(2) 0.117(3) 0.046(2) -0.012(2) -0.0016(17) -0.027(2)
C00Z 0.069(2) 0.065(2) 0.087(3) -0.017(2) -0.018(2) -0.0100(19)
C010 0.106(3) 0.078(2) 0.052(2) -0.0129(18) 0.0007(18) -0.051(2)
C011 0.117(3) 0.064(2) 0.051(2) -0.0039(18) 0.000(2) -0.030(2)
C012 0.109(3) 0.087(3) 0.055(2) -0.026(2) 0.001(2) -0.030(2)
C013 0.117(4) 0.080(3) 0.077(3) -0.032(2) 0.034(3) -0.022(3)
C014 0.137(3) 0.081(3) 0.058(2) -0.020(2) 0.017(2) -0.053(2)
C015 0.071(3) 0.076(3) 0.105(3) -0.029(2) 0.034(2) -0.020(2)
C016 0.079(3) 0.118(3) 0.074(3) -0.030(2) 0.002(2) -0.024(2)

loop_
_atom_type_symbol
_atom_type_description
_atom_type_scat_dispersion_real
_atom_type_scat_dispersion_imag
_atom_type_scat_source
C C 0.0033 0.0016 'International Tables Vol C Tables 4.2.6.8 and 6.1.1.4'
H H 0.0000 0.0000 'International Tables Vol C Tables 4.2.6.8 and 6.1.1.4'
Cl Cl 0.1484 0.1585 'International Tables Vol C Tables 4.2.6.8 and 6.1.1.4'
O O 0.0106 0.0060 'International Tables Vol C Tables 4.2.6.8 and 6.1.1.4'

loop_
_geom_angle_atom_site_label_1
_geom_angle_atom_site_label_2
_geom_angle_atom_site_label_3
_geom_angle
_geom_angle_site_symmetry_1
_geom_angle_site_symmetry_3
_geom_angle_publ_flag
C00G O003 H003 109.5 . . ?
C00I O004 H004 109.5 . . ?
C006 C005 C00A 119.1(2) . . ?
C008 C005 C006 120.5(2) . . ?
C008 C005 C00A 120.4(2) . . ?
C00E C006 C005 119.3(2) . . ?
C00E C006 C00H 117.6(3) . . ?
C00H C006 C005 123.1(3) . . ?
C009 C007 C00C 118.8(3) . . ?
C00D C007 C009 120.9(3) . . ?
C00D C007 C00C 120.3(2) . . ?
C005 C008 C00F 120.1(3) . . ?
C005 C008 C00I 121.4(3) . . ?
C00F C008 C00I 118.5(2) . . ?
C00J C009 C007 123.0(3) . . ?
C00J C009 C00L 118.2(3) . . ?
C00L C009 C007 118.8(3) . . ?
C00Q C00A C005 119.9(3) . . ?
C00S C00A C005 121.8(3) . . ?
C00S C00A C00Q 118.3(3) . . ?
C00E C00B H00B 118.6 . . ?
C00F C00B H00B 118.6 . . ?
C00F C00B C00E 122.8(3) . . ?
C00K C00C C007 120.8(3) . . ?
C010 C00C C007 120.8(3) . . ?
C010 C00C C00K 118.4(3) . . ?
C007 C00D C00G 120.7(2) . . ?
C007 C00D C00M 119.9(3) . . ?
C00M C00D C00G 119.2(3) . . ?
C00B C00E C006 118.6(3) . . ?
C00B C00E C00R 121.9(3) . . ?
C00R C00E C006 119.5(3) . . ?
C008 C00F C00N 120.2(3) . . ?
C00B C00F C008 118.7(2) . . ?
C00B C00F C00N 121.1(3) . . ?
O003 C00G C00D 111.5(2) . . ?
O003 C00G H00D 109.3 . . ?
O003 C00G H00E 109.3 . . ?
C00D C00G H00D 109.3 . . ?
C00D C00G H00E 109.3 . . ?
H00D C00G H00E 108.0 . . ?
C006 C00H H00H 119.5 . . ?
C00P C00H C006 121.0(3) . . ?
C00P C00H H00H 119.5 . . ?
O004 C00I C008 110.9(2) . . ?
O004 C00I H00A 109.5 . . ?
O004 C00I H00C 109.5 . . ?
C008 C00I H00A 109.5 . . ?
C008 C00I H00C 109.5 . . ?
H00A C00I H00C 108.0 . . ?
C009 C00J H00J 119.5 . . ?
C00T C00J C009 121.0(3) . . ?
C00T C00J H00J 119.5 . . ?
C00C C00K H00K 119.8 . . ?
C00C C00K C00X 120.4(3) . . ?
C00X C00K H00K 119.8 . . ?
C009 C00L C00V 119.2(3) . . ?
C00O C00L C009 119.1(3) . . ?
C00O C00L C00V 121.7(3) . . ?
C00D C00M C00Y 119.8(3) . . ?
C00O C00M C00D 118.8(3) . . ?
C00O C00M C00Y 121.2(3) . . ?
C00F C00N H00N 116.6 . . ?
C011 C00N C00F 126.8(3) . . ?
C011 C00N H00N 116.6 . . ?
C00L C00O H00O 118.8 . . ?
C00M C00O C00L 122.5(3) . . ?
C00M C00O H00O 118.8 . . ?
C00H C00P H00P 119.5 . . ?
C00H C00P C00U 120.9(3) . . ?
C00U C00P H00P 119.5 . . ?
C00A C00Q H00Q 119.4 . . ?
C012 C00Q C00A 121.1(3) . . ?
C012 C00Q H00Q 119.4 . . ?
C00E C00R H00R 119.6 . . ?
C00U C00R C00E 120.8(3) . . ?
C00U C00R H00R 119.6 . . ?
C00A C00S H00S 120.1 . . ?
C00A C00S C015 119.8(3) . . ?
C015 C00S H00S 120.1 . . ?
C00J C00T H00T 119.6 . . ?
C00J C00T C00Z 120.9(3) . . ?
C00Z C00T H00T 119.6 . . ?
C00P C00U H00U 119.9 . . ?
C00R C00U C00P 120.2(3) . . ?
C00R C00U H00U 119.9 . . ?
C00L C00V H00V 119.5 . . ?
C00Z C00V C00L 121.0(3) . . ?
C00Z C00V H00V 119.5 . . ?
C00X C00W H00W 120.1 . . ?
C014 C00W H00W 120.1 . . ?
C014 C00W C00X 119.7(3) . . ?
C00K C00X H00X 120.1 . . ?
C00W C00X C00K 119.8(3) . . ?
C00W C00X H00X 120.1 . . ?
C00M C00Y H00Y 115.6 . . ?
C016 C00Y C00M 128.9(4) . . ?
C016 C00Y H00Y 115.6 . . ?
C00T C00Z H00Z 120.2 . . ?
C00V C00Z C00T 119.7(3) . . ?
C00V C00Z H00Z 120.2 . . ?
C00C C010 H010 119.6 . . ?
C00C C010 C014 120.8(3) . . ?
C014 C010 H010 119.6 . . ?
Cl01 C011 H011 117.7 . . ?
C00N C011 Cl01 124.6(3) . . ?
C00N C011 H011 117.7 . . ?
C00Q C012 H012 119.7 . . ?
C013 C012 C00Q 120.5(3) . . ?
C013 C012 H012 119.7 . . ?
C012 C013 H013 120.4 . . ?
C012 C013 C015 119.3(3) . . ?
C015 C013 H013 120.4 . . ?
C00W C014 C010 120.8(3) . . ?
C00W C014 H014 119.6 . . ?
C010 C014 H014 119.6 . . ?
C00S C015 H015 119.5 . . ?
C013 C015 C00S 121.0(3) . . ?
C013 C015 H015 119.5 . . ?
Cl02 C016 H016 116.6 . . ?
C00Y C016 Cl02 126.8(3) . . ?
C00Y C016 H016 116.6 . . ?

loop_
_geom_bond_atom_site_label_1
_geom_bond_atom_site_label_2
_geom_bond_distance
_geom_bond_site_symmetry_2
_geom_bond_publ_flag
Cl01 C011 1.729(3) . ?
Cl02 C016 1.720(4) . ?
O003 H003 0.8200 . ?
O003 C00G 1.431(3) . ?
O004 H004 0.8200 . ?
O004 C00I 1.432(3) . ?
C005 C006 1.430(4) . ?
C005 C008 1.381(3) . ?
C005 C00A 1.498(4) . ?
C006 C00E 1.418(3) . ?
C006 C00H 1.420(4) . ?
C007 C009 1.429(4) . ?
C007 C00C 1.502(4) . ?
C007 C00D 1.378(4) . ?
C008 C00F 1.441(4) . ?
C008 C00I 1.498(4) . ?
C009 C00J 1.408(4) . ?
C009 C00L 1.414(4) . ?
C00A C00Q 1.388(4) . ?
C00A C00S 1.380(4) . ?
C00B H00B 0.9300 . ?
C00B C00E 1.407(4) . ?
C00B C00F 1.371(4) . ?
C00C C00K 1.388(4) . ?
C00C C010 1.376(4) . ?
C00D C00G 1.503(4) . ?
C00D C00M 1.438(4) . ?
C00E C00R 1.412(4) . ?
C00F C00N 1.471(4) . ?
C00G H00D 0.9700 . ?
C00G H00E 0.9700 . ?
C00H H00H 0.9300 . ?
C00H C00P 1.358(4) . ?
C00I H00A 0.9700 . ?
C00I H00C 0.9700 . ?
C00J H00J 0.9300 . ?
C00J C00T 1.362(4) . ?
C00K H00K 0.9300 . ?
C00K C00X 1.393(4) . ?
C00L C00O 1.405(4) . ?
C00L C00V 1.417(4) . ?
C00M C00O 1.369(4) . ?
C00M C00Y 1.486(4) . ?
C00N H00N 0.9300 . ?
C00N C011 1.273(4) . ?
C00O H00O 0.9300 . ?
C00P H00P 0.9300 . ?
C00P C00U 1.392(4) . ?
C00Q H00Q 0.9300 . ?
C00Q C012 1.376(4) . ?
C00R H00R 0.9300 . ?
C00R C00U 1.355(4) . ?
C00S H00S 0.9300 . ?
C00S C015 1.390(4) . ?
C00T H00T 0.9300 . ?
C00T C00Z 1.398(4) . ?
C00U H00U 0.9300 . ?
C00V H00V 0.9300 . ?
C00V C00Z 1.355(4) . ?
C00W H00W 0.9300 . ?
C00W C00X 1.378(5) . ?
C00W C014 1.358(5) . ?
C00X H00X 0.9300 . ?
C00Y H00Y 0.9300 . ?
C00Y C016 1.230(4) . ?
C00Z H00Z 0.9300 . ?
C010 H010 0.9300 . ?
C010 C014 1.379(4) . ?
C011 H011 0.9300 . ?
C012 H012 0.9300 . ?
C012 C013 1.359(5) . ?
C013 H013 0.9300 . ?
C013 C015 1.371(5) . ?
C014 H014 0.9300 . ?
C015 H015 0.9300 . ?
C016 H016 0.9300 . ?

loop_
_geom_torsion_atom_site_label_1
_geom_torsion_atom_site_label_2
_geom_torsion_atom_site_label_3
_geom_torsion_atom_site_label_4
_geom_torsion
_geom_torsion_site_symmetry_1
_geom_torsion_site_symmetry_2
_geom_torsion_site_symmetry_3
_geom_torsion_site_symmetry_4
_geom_torsion_publ_flag
C005 C006 C00E C00B 2.3(4) . . . . ?
C005 C006 C00E C00R -178.9(2) . . . . ?
C005 C006 C00H C00P -179.3(3) . . . . ?
C005 C008 C00F C00B 0.0(4) . . . . ?
C005 C008 C00F C00N 179.8(2) . . . . ?
C005 C008 C00I O004 107.7(3) . . . . ?
C005 C00A C00Q C012 -178.7(3) . . . . ?
C005 C00A C00S C015 178.2(3) . . . . ?
C006 C005 C008 C00F 2.0(4) . . . . ?
C006 C005 C008 C00I -179.8(2) . . . . ?
C006 C005 C00A C00Q -66.3(3) . . . . ?
C006 C005 C00A C00S 115.1(3) . . . . ?
C006 C00E C00R C00U -2.2(4) . . . . ?
C006 C00H C00P C00U -1.3(4) . . . . ?
C007 C009 C00J C00T -177.4(3) . . . . ?
C007 C009 C00L C00O 0.5(4) . . . . ?
C007 C009 C00L C00V 178.5(3) . . . . ?
C007 C00C C00K C00X -177.2(3) . . . . ?
C007 C00C C010 C014 176.8(3) . . . . ?
C007 C00D C00G O003 96.7(3) . . . . ?
C007 C00D C00M C00O -0.1(4) . . . . ?
C007 C00D C00M C00Y -176.1(3) . . . . ?
C008 C005 C006 C00E -3.1(4) . . . . ?
C008 C005 C006 C00H 175.5(3) . . . . ?
C008 C005 C00A C00Q 111.8(3) . . . . ?
C008 C005 C00A C00S -66.8(4) . . . . ?
C008 C00F C00N C011 -164.6(3) . . . . ?
C009 C007 C00C C00K -96.2(3) . . . . ?
C009 C007 C00C C010 84.9(3) . . . . ?
C009 C007 C00D C00G -172.8(2) . . . . ?
C009 C007 C00D C00M 2.7(4) . . . . ?
C009 C00J C00T C00Z -1.4(5) . . . . ?
C009 C00L C00O C00M 2.2(4) . . . . ?
C009 C00L C00V C00Z -0.7(5) . . . . ?
C00A C005 C006 C00E 175.0(2) . . . . ?
C00A C005 C006 C00H -6.4(4) . . . . ?
C00A C005 C008 C00F -176.1(2) . . . . ?
C00A C005 C008 C00I 2.1(4) . . . . ?
C00A C00Q C012 C013 0.4(5) . . . . ?
C00A C00S C015 C013 0.6(5) . . . . ?
C00B C00E C00R C00U 176.5(3) . . . . ?
C00B C00F C00N C011 15.2(5) . . . . ?
C00C C007 C009 C00J -1.9(4) . . . . ?
C00C C007 C009 C00L 179.5(2) . . . . ?
C00C C007 C00D C00G 4.8(4) . . . . ?
C00C C007 C00D C00M -179.7(2) . . . . ?
C00C C00K C00X C00W 0.0(4) . . . . ?
C00C C010 C014 C00W 0.7(5) . . . . ?
C00D C007 C009 C00J 175.7(3) . . . . ?
C00D C007 C009 C00L -2.9(4) . . . . ?
C00D C007 C00C C00K 86.2(3) . . . . ?
C00D C007 C00C C010 -92.8(3) . . . . ?
C00D C00M C00O C00L -2.4(4) . . . . ?
C00D C00M C00Y C016 179.7(4) . . . . ?
C00E C006 C00H C00P -0.7(4) . . . . ?
C00E C00B C00F C008 -0.8(4) . . . . ?
C00E C00B C00F C00N 179.4(3) . . . . ?
C00E C00R C00U C00P 0.2(5) . . . . ?
C00F C008 C00I O004 -74.0(3) . . . . ?
C00F C00B C00E C006 -0.4(4) . . . . ?
C00F C00B C00E C00R -179.1(3) . . . . ?
C00F C00N C011 Cl01 -179.1(2) . . . . ?
C00G C00D C00M C00O 175.5(3) . . . . ?
C00G C00D C00M C00Y -0.5(4) . . . . ?
C00H C006 C00E C00B -176.4(2) . . . . ?
C00H C006 C00E C00R 2.4(4) . . . . ?
C00H C00P C00U C00R 1.5(5) . . . . ?
C00I C008 C00F C00B -178.3(2) . . . . ?
C00I C008 C00F C00N 1.5(4) . . . . ?
C00J C009 C00L C00O -178.2(3) . . . . ?
C00J C009 C00L C00V -0.2(4) . . . . ?
C00J C00T C00Z C00V 0.5(5) . . . . ?
C00K C00C C010 C014 -2.2(5) . . . . ?
C00L C009 C00J C00T 1.2(4) . . . . ?
C00L C00V C00Z C00T 0.6(5) . . . . ?
C00M C00D C00G O003 -78.8(3) . . . . ?
C00M C00Y C016 Cl02 -175.2(3) . . . . ?
C00O C00L C00V C00Z 177.3(3) . . . . ?
C00O C00M C00Y C016 3.8(6) . . . . ?
C00Q C00A C00S C015 -0.4(4) . . . . ?
C00Q C012 C013 C015 -0.2(5) . . . . ?
C00S C00A C00Q C012 0.0(4) . . . . ?
C00V C00L C00O C00M -175.8(3) . . . . ?
C00X C00W C014 C010 1.2(5) . . . . ?
C00Y C00M C00O C00L 173.5(3) . . . . ?
C010 C00C C00K C00X 1.8(4) . . . . ?
C012 C013 C015 C00S -0.2(5) . . . . ?
C014 C00W C00X C00K -1.6(5) . . . . ?
